data_8105075
loop_
_publ_author_name
'Zhao, Ji-Xing'
'Wu, Qin'

_publ_section_title
;
 Synthesis and crystal structure of
 bis{5-fluorine-2-(((4-(1-(methoxy-imino)ethyl)phenyl)
 imino)methyl)phenolato-\k2 N,O}copper(II), C32H28CuF2N4O4
;
_journal_issue 2
_journal_name_full 'Zeitschrift f\"ur Kristallographie - New Crystal Structures'
_journal_page_first 257
_journal_page_last 258
_journal_paper_doi 10.1515/ncrs-2019-0544
_journal_volume 235
_journal_year 2020
_chemical_formula_moiety 'C32 H28 Cu F2 N4 O4'
_chemical_formula_sum 'C32 H28 Cu F2 N4 O4'
_chemical_formula_weight 634.12
_space_group_crystal_system monoclinic
_space_group_IT_number 14
_space_group_name_Hall '-P 2yn'
_space_group_name_H-M_alt 'P 1 21/n 1'
_atom_sites_solution_hydrogens geom
_atom_sites_solution_primary direct
_cell_angle_alpha 90
_cell_angle_beta 99.4010(10)
_cell_angle_gamma 90
_cell_formula_units_Z 2
_cell_length_a 10.5489(3)
_cell_length_b 6.26010(10)
_cell_length_c 21.3299(7)
_cell_measurement_reflns_used 6465
_cell_measurement_temperature 173(2)
_cell_measurement_theta_max 26.71
_cell_measurement_theta_min 2.32
_cell_volume 1389.65(6)
_computing_cell_refinement 'SAINT V8.38A (?, 2016)'
_computing_data_collection 'Bruker APEX3'
_computing_data_reduction 'SAINT V8.38A (?, 2016)'
_computing_molecular_graphics 'Olex2 (Dolomanov et al., 2009)'
_computing_publication_material 'Olex2 (Dolomanov et al., 2009)'
_computing_structure_refinement 'XL (Sheldrick, 2008)'
_computing_structure_solution 'ShelXS-1997 (Sheldrick, 2008)'
_diffrn_ambient_temperature 173.0
_diffrn_detector_area_resol_mean 8
_diffrn_measured_fraction_theta_full 0.999
_diffrn_measured_fraction_theta_max 0.999
_diffrn_measurement_device_type 'Bruker D8 Venture'
_diffrn_measurement_method '\f and \w scans'
_diffrn_radiation_monochromator graphite
_diffrn_radiation_type MoK\a
_diffrn_radiation_wavelength 0.71073
_diffrn_reflns_av_R_equivalents 0.0799
_diffrn_reflns_av_unetI/netI 0.0329
_diffrn_reflns_Laue_measured_fraction_full 0.999
_diffrn_reflns_Laue_measured_fraction_max 0.999
_diffrn_reflns_limit_h_max 13
_diffrn_reflns_limit_h_min -13
_diffrn_reflns_limit_k_max 7
_diffrn_reflns_limit_k_min -7
_diffrn_reflns_limit_l_max 26
_diffrn_reflns_limit_l_min -27
_diffrn_reflns_number 23571
_diffrn_reflns_point_group_measured_fraction_full 0.999
_diffrn_reflns_point_group_measured_fraction_max 0.999
_diffrn_reflns_theta_full 25.242
_diffrn_reflns_theta_max 26.748
_diffrn_reflns_theta_min 2.321
_diffrn_source 'sealed tube'
_diffrn_standards_number 0
_exptl_absorpt_coefficient_mu 0.846
_exptl_absorpt_correction_type none
_exptl_crystal_density_diffrn 1.515
_exptl_crystal_description block
_exptl_crystal_F_000 654
_exptl_crystal_size_max 0.19
_exptl_crystal_size_mid 0.17
_exptl_crystal_size_min 0.14
_refine_diff_density_max 0.336
_refine_diff_density_min -0.292
_refine_diff_density_rms 0.053
_refine_ls_extinction_coef .
_refine_ls_extinction_method none
_refine_ls_goodness_of_fit_ref 1.061
_refine_ls_hydrogen_treatment constr
_refine_ls_matrix_type full
_refine_ls_number_parameters 198
_refine_ls_number_reflns 2942
_refine_ls_number_restraints 0
_refine_ls_restrained_S_all 1.061
_refine_ls_R_factor_all 0.0436
_refine_ls_R_factor_gt 0.0312
_refine_ls_shift/su_max 0.000
_refine_ls_shift/su_mean 0.000
_refine_ls_structure_factor_coef Fsqd
_refine_ls_weighting_details 'w=1/[\s^2^(Fo^2^)+(0.0397P)^2^+0.5714P] where P=(Fo^2^+2Fc^2^)/3'
_refine_ls_weighting_scheme calc
_refine_ls_wR_factor_gt 0.0790
_refine_ls_wR_factor_ref 0.0849
_reflns_Friedel_coverage 0.000
_reflns_Friedel_fraction_full .
_reflns_Friedel_fraction_max .
_reflns_number_gt 2406
_reflns_number_total 2942
_reflns_threshold_expression 'I > 2\s(I)'
_cod_data_source_file suppl_ncrs-2019-0544_suppl.cif
_cod_data_source_block 20190701_zjx_cul1_0m
_cod_database_code 8105075
_shelx_space_group_comment
;
The symmetry employed for this shelxl refinement is uniquely defined
by the following loop, which should always be used as a source of
symmetry information in preference to the above space-group names.
They are only intended as comments.
;
_shelx_estimated_absorpt_t_max 0.891
_shelx_estimated_absorpt_t_min 0.856
_olex2_refinement_description
;
1. Fixed Uiso
 At 1.2 times of:
  All C(H) groups
 At 1.5 times of:
  All C(H,H,H) groups
2.a Aromatic/amide H refined with riding coordinates:
 C2(H2), C4(H4), C5(H5), C7(H7), C9(H9), C10(H10), C12(H12), C13(H13)
2.b Idealised Me refined as rotating group:
 C15(H15A,H15B,H15C), C16(H16A,H16B,H16C)
;
_shelx_shelxl_version_number 2014/7
_olex2_submission_special_instructions 'No special instructions were received'

loop_
_space_group_symop_operation_xyz
'x, y, z'
'-x+1/2, y+1/2, -z+1/2'
'-x, -y, -z'
'x-1/2, -y-1/2, z-1/2'

loop_
_atom_site_label
_atom_site_type_symbol
_atom_site_fract_x
_atom_site_fract_y
_atom_site_fract_z
_atom_site_U_iso_or_equiv
_atom_site_adp_type
_atom_site_occupancy
_atom_site_site_symmetry_order
_atom_site_calc_flag
_atom_site_refinement_flags_posn
_atom_site_refinement_flags_adp
_atom_site_refinement_flags_occupancy
_atom_site_disorder_assembly
_atom_site_disorder_group
C1 C -0.04431(19) 0.8840(3) 0.62336(9) 0.0241(4) Uani 1 1 d . . . . .
C2 C -0.1184(2) 0.9158(3) 0.67199(10) 0.0286(4) Uani 1 1 d . . . . .
H2 H -0.1628 1.0465 0.6750 0.034 Uiso 1 1 calc R . . . .
C3 C -0.1251(2) 0.7557(4) 0.71458(10) 0.0305(5) Uani 1 1 d . . . . .
C4 C -0.0646(2) 0.5598(4) 0.71372(11) 0.0365(5) Uani 1 1 d . . . . .
H4 H -0.0745 0.4513 0.7437 0.044 Uiso 1 1 calc R . . . .
C5 C 0.0103(2) 0.5297(3) 0.66774(11) 0.0334(5) Uani 1 1 d . . . . .
H5 H 0.0545 0.3980 0.6663 0.040 Uiso 1 1 calc R . . . .
C6 C 0.02374(19) 0.6879(3) 0.62253(10) 0.0251(4) Uani 1 1 d . . . . .
C7 C 0.11116(19) 0.6489(3) 0.57909(10) 0.0254(4) Uani 1 1 d . . . . .
H7 H 0.1631 0.5244 0.5858 0.030 Uiso 1 1 calc R . . . .
C8 C 0.22548(18) 0.7159(3) 0.49583(9) 0.0231(4) Uani 1 1 d . . . . .
C9 C 0.24052(19) 0.5119(3) 0.47333(10) 0.0265(4) Uani 1 1 d . . . . .
H9 H 0.1866 0.3995 0.4833 0.032 Uiso 1 1 calc R . . . .
C10 C 0.3343(2) 0.4709(3) 0.43618(10) 0.0277(4) Uani 1 1 d . . . . .
H10 H 0.3434 0.3303 0.4208 0.033 Uiso 1 1 calc R . . . .
C11 C 0.41483(18) 0.6314(3) 0.42102(9) 0.0243(4) Uani 1 1 d . . . . .
C12 C 0.4006(2) 0.8351(3) 0.44580(10) 0.0295(5) Uani 1 1 d . . . . .
H12 H 0.4563 0.9468 0.4372 0.035 Uiso 1 1 calc R . . . .
C13 C 0.3076(2) 0.8770(3) 0.48239(10) 0.0292(5) Uani 1 1 d . . . . .
H13 H 0.2994 1.0168 0.4986 0.035 Uiso 1 1 calc R . . . .
C14 C 0.51170(19) 0.5911(3) 0.37899(10) 0.0268(4) Uani 1 1 d . . . . .
C15 C 0.5164(2) 0.3788(4) 0.34776(12) 0.0416(6) Uani 1 1 d . . . . .
H15A H 0.5693 0.3889 0.3141 0.062 Uiso 1 1 calc GR . . . .
H15B H 0.4292 0.3346 0.3293 0.062 Uiso 1 1 calc GR . . . .
H15C H 0.5539 0.2731 0.3793 0.062 Uiso 1 1 calc GR . . . .
C16 C 0.7361(2) 0.8956(4) 0.31841(13) 0.0423(6) Uani 1 1 d . . . . .
H16A H 0.7946 0.8684 0.2880 0.063 Uiso 1 1 calc GR . . . .
H16B H 0.7853 0.9470 0.3585 0.063 Uiso 1 1 calc GR . . . .
H16C H 0.6730 1.0040 0.3010 0.063 Uiso 1 1 calc GR . . . .
Cu1 Cu 0.0000 1.0000 0.5000 0.02223(11) Uani 1 2 d S T P . .
F1 F -0.19833(13) 0.7879(2) 0.76061(6) 0.0427(3) Uani 1 1 d . . . . .
N1 N 0.12534(15) 0.7694(2) 0.53126(8) 0.0233(3) Uani 1 1 d . . . . .
N2 N 0.58482(17) 0.7520(3) 0.37133(9) 0.0333(4) Uani 1 1 d . . . . .
O1 O -0.03973(15) 1.0363(2) 0.58198(7) 0.0304(3) Uani 1 1 d . . . . .
O2 O 0.67108(15) 0.7026(2) 0.32947(8) 0.0392(4) Uani 1 1 d . . . . .

loop_
_atom_site_aniso_label
_atom_site_aniso_U_11
_atom_site_aniso_U_22
_atom_site_aniso_U_33
_atom_site_aniso_U_23
_atom_site_aniso_U_13
_atom_site_aniso_U_12
C1 0.0251(10) 0.0261(10) 0.0214(10) 0.0009(8) 0.0045(8) 0.0004(8)
C2 0.0281(11) 0.0331(10) 0.0256(11) -0.0007(9) 0.0074(9) 0.0040(9)
C3 0.0243(10) 0.0439(12) 0.0254(11) 0.0000(9) 0.0105(9) -0.0026(9)
C4 0.0351(12) 0.0408(12) 0.0361(13) 0.0141(10) 0.0132(10) 0.0011(10)
C5 0.0334(12) 0.0317(11) 0.0370(12) 0.0096(9) 0.0114(10) 0.0052(9)
C6 0.0238(10) 0.0272(10) 0.0250(10) 0.0034(8) 0.0058(8) 0.0011(8)
C7 0.0251(10) 0.0225(9) 0.0293(11) 0.0029(8) 0.0064(9) 0.0035(8)
C8 0.0211(9) 0.0256(10) 0.0230(10) 0.0013(8) 0.0049(8) 0.0052(7)
C9 0.0260(10) 0.0227(9) 0.0317(11) -0.0003(8) 0.0072(8) -0.0012(8)
C10 0.0286(11) 0.0223(10) 0.0328(11) -0.0042(8) 0.0072(9) 0.0024(8)
C11 0.0227(10) 0.0259(10) 0.0245(10) -0.0007(8) 0.0046(8) 0.0026(8)
C12 0.0302(11) 0.0244(10) 0.0363(12) -0.0019(8) 0.0130(9) -0.0029(8)
C13 0.0342(11) 0.0192(10) 0.0368(12) -0.0034(8) 0.0134(10) 0.0004(8)
C14 0.0252(10) 0.0292(10) 0.0263(11) -0.0003(8) 0.0054(9) 0.0049(8)
C15 0.0470(14) 0.0345(12) 0.0488(15) -0.0093(11) 0.0242(12) 0.0029(10)
C16 0.0340(13) 0.0430(14) 0.0533(15) 0.0055(12) 0.0174(12) -0.0012(10)
Cu1 0.02600(19) 0.02032(17) 0.02196(18) 0.00258(13) 0.00863(13) 0.00542(13)
F1 0.0411(8) 0.0566(9) 0.0357(7) 0.0073(6) 0.0221(6) 0.0043(6)
N1 0.0238(8) 0.0220(8) 0.0256(9) 0.0009(7) 0.0084(7) 0.0024(6)
N2 0.0262(9) 0.0431(11) 0.0330(10) -0.0019(8) 0.0124(8) 0.0054(8)
O1 0.0420(9) 0.0263(7) 0.0254(7) 0.0037(6) 0.0131(7) 0.0107(6)
O2 0.0362(9) 0.0388(9) 0.0474(10) -0.0021(7) 0.0212(8) 0.0034(7)

loop_
_atom_type_symbol
_atom_type_description
_atom_type_scat_dispersion_real
_atom_type_scat_dispersion_imag
_atom_type_scat_source
C C 0.0033 0.0016 'International Tables Vol C Tables 4.2.6.8 and 6.1.1.4'
H H 0.0000 0.0000 'International Tables Vol C Tables 4.2.6.8 and 6.1.1.4'
Cu Cu 0.3201 1.2651 'International Tables Vol C Tables 4.2.6.8 and 6.1.1.4'
F F 0.0171 0.0103 'International Tables Vol C Tables 4.2.6.8 and 6.1.1.4'
N N 0.0061 0.0033 'International Tables Vol C Tables 4.2.6.8 and 6.1.1.4'
O O 0.0106 0.0060 'International Tables Vol C Tables 4.2.6.8 and 6.1.1.4'

loop_
_geom_angle_atom_site_label_1
_geom_angle_atom_site_label_2
_geom_angle_atom_site_label_3
_geom_angle
_geom_angle_site_symmetry_1
_geom_angle_site_symmetry_3
C2 C1 C6 118.14(18) . .
O1 C1 C2 118.70(18) . .
O1 C1 C6 123.15(17) . .
C1 C2 H2 120.6 . .
C3 C2 C1 118.80(19) . .
C3 C2 H2 120.6 . .
C2 C3 C4 124.65(19) . .
F1 C3 C2 118.02(19) . .
F1 C3 C4 117.31(19) . .
C3 C4 H4 121.5 . .
C5 C4 C3 116.9(2) . .
C5 C4 H4 121.5 . .
C4 C5 H5 119.0 . .
C4 C5 C6 121.9(2) . .
C6 C5 H5 119.0 . .
C1 C6 C7 122.34(18) . .
C5 C6 C1 119.44(18) . .
C5 C6 C7 118.15(18) . .
C6 C7 H7 117.3 . .
N1 C7 C6 125.40(18) . .
N1 C7 H7 117.3 . .
C9 C8 C13 119.22(18) . .
C9 C8 N1 122.29(17) . .
C13 C8 N1 118.47(17) . .
C8 C9 H9 120.0 . .
C8 C9 C10 120.09(18) . .
C10 C9 H9 120.0 . .
C9 C10 H10 119.3 . .
C11 C10 C9 121.31(18) . .
C11 C10 H10 119.3 . .
C10 C11 C12 117.70(18) . .
C10 C11 C14 121.66(18) . .
C12 C11 C14 120.63(18) . .
C11 C12 H12 119.4 . .
C13 C12 C11 121.25(19) . .
C13 C12 H12 119.4 . .
C8 C13 H13 119.8 . .
C12 C13 C8 120.37(18) . .
C12 C13 H13 119.8 . .
C11 C14 C15 119.80(18) . .
N2 C14 C11 115.24(18) . .
N2 C14 C15 124.94(18) . .
C14 C15 H15A 109.5 . .
C14 C15 H15B 109.5 . .
C14 C15 H15C 109.5 . .
H15A C15 H15B 109.5 . .
H15A C15 H15C 109.5 . .
H15B C15 H15C 109.5 . .
H16A C16 H16B 109.5 . .
H16A C16 H16C 109.5 . .
H16B C16 H16C 109.5 . .
O2 C16 H16A 109.5 . .
O2 C16 H16B 109.5 . .
O2 C16 H16C 109.5 . .
N1 Cu1 N1 180.0 . 3_576
O1 Cu1 N1 89.26(6) . 3_576
O1 Cu1 N1 90.74(6) 3_576 3_576
O1 Cu1 N1 89.26(6) 3_576 .
O1 Cu1 N1 90.74(6) . .
O1 Cu1 O1 180.0 3_576 .
C7 N1 C8 117.91(16) . .
C7 N1 Cu1 121.86(13) . .
C8 N1 Cu1 119.78(12) . .
C14 N2 O2 111.65(17) . .
C1 O1 Cu1 125.44(12) . .
N2 O2 C16 107.23(16) . .

loop_
_geom_bond_atom_site_label_1
_geom_bond_atom_site_label_2
_geom_bond_distance
_geom_bond_site_symmetry_2
C1 C2 1.411(3) .
C1 C6 1.424(3) .
C1 O1 1.305(2) .
C2 H2 0.9500 .
C2 C3 1.363(3) .
C3 C4 1.384(3) .
C3 F1 1.360(2) .
C4 H4 0.9500 .
C4 C5 1.369(3) .
C5 H5 0.9500 .
C5 C6 1.405(3) .
C6 C7 1.431(3) .
C7 H7 0.9500 .
C7 N1 1.297(2) .
C8 C9 1.383(3) .
C8 C13 1.389(3) .
C8 N1 1.435(2) .
C9 H9 0.9500 .
C9 C10 1.388(3) .
C10 H10 0.9500 .
C10 C11 1.388(3) .
C11 C12 1.398(3) .
C11 C14 1.487(3) .
C12 H12 0.9500 .
C12 C13 1.375(3) .
C13 H13 0.9500 .
C14 C15 1.492(3) .
C14 N2 1.295(3) .
C15 H15A 0.9800 .
C15 H15B 0.9800 .
C15 H15C 0.9800 .
C16 H16A 0.9800 .
C16 H16B 0.9800 .
C16 H16C 0.9800 .
C16 O2 1.428(3) .
Cu1 N1 1.9973(16) .
Cu1 N1 1.9973(16) 3_576
Cu1 O1 1.8774(14) 3_576
Cu1 O1 1.8774(14) .
N2 O2 1.409(2) .

loop_
_geom_torsion_atom_site_label_1
_geom_torsion_atom_site_label_2
_geom_torsion_atom_site_label_3
_geom_torsion_atom_site_label_4
_geom_torsion
_geom_torsion_site_symmetry_1
_geom_torsion_site_symmetry_2
_geom_torsion_site_symmetry_3
_geom_torsion_site_symmetry_4
C1 C2 C3 C4 -0.4(4) . . . .
C1 C2 C3 F1 -179.11(18) . . . .
C1 C6 C7 N1 -9.9(3) . . . .
C2 C1 C6 C5 3.0(3) . . . .
C2 C1 C6 C7 -173.8(2) . . . .
C2 C1 O1 Cu1 -157.05(15) . . . .
C2 C3 C4 C5 2.1(4) . . . .
C3 C4 C5 C6 -1.2(4) . . . .
C4 C5 C6 C1 -1.4(3) . . . .
C4 C5 C6 C7 175.6(2) . . . .
C5 C6 C7 N1 173.3(2) . . . .
C6 C1 C2 C3 -2.2(3) . . . .
C6 C1 O1 Cu1 24.1(3) . . . .
C6 C7 N1 C8 174.69(19) . . . .
C6 C7 N1 Cu1 -13.0(3) . . . .
C8 C9 C10 C11 0.3(3) . . . .
C9 C8 C13 C12 1.6(3) . . . .
C9 C8 N1 C7 50.0(3) . . . .
C9 C8 N1 Cu1 -122.46(18) . . . .
C9 C10 C11 C12 1.6(3) . . . .
C9 C10 C11 C14 -177.33(19) . . . .
C10 C11 C12 C13 -1.9(3) . . . .
C10 C11 C14 C15 5.1(3) . . . .
C10 C11 C14 N2 -176.7(2) . . . .
C11 C12 C13 C8 0.3(3) . . . .
C11 C14 N2 O2 -178.23(16) . . . .
C12 C11 C14 C15 -173.8(2) . . . .
C12 C11 C14 N2 4.4(3) . . . .
C13 C8 C9 C10 -1.9(3) . . . .
C13 C8 N1 C7 -131.7(2) . . . .
C13 C8 N1 Cu1 55.8(2) . . . .
C14 C11 C12 C13 177.0(2) . . . .
C14 N2 O2 C16 173.30(19) . . . .
C15 C14 N2 O2 -0.1(3) . . . .
F1 C3 C4 C5 -179.2(2) . . . .
N1 C8 C9 C10 176.29(19) . . . .
N1 C8 C13 C12 -176.66(19) . . . .
N1 Cu1 O1 C1 144.78(17) 3_576 . . .
N1 Cu1 O1 C1 -35.22(17) . . . .
O1 C1 C2 C3 178.9(2) . . . .
O1 C1 C6 C5 -178.1(2) . . . .
O1 C1 C6 C7 5.1(3) . . . .
